data_1537549
loop_
_publ_author_name
'Krebs, H.'
'Mueller, K.H.'
'Zuern, G.'

_publ_section_title
;
 Darstellung und Struktur des Cd P4
;
_journal_name_full 'Zeitschrift fuer Anorganische und Allgemeine Chemie'
_journal_page_first 15
_journal_page_last 28
_journal_volume 285
_journal_year 1956
_chemical_formula_sum 'Cd P4'
_space_group_IT_number 14
_symmetry_space_group_name_Hall '-P 2ybc'
_symmetry_space_group_name_H-M 'P 1 21/c 1'
_cell_angle_alpha 90
_cell_angle_beta 80.53
_cell_angle_gamma 90
_cell_formula_units_Z 2
_cell_length_a 5.27
_cell_length_b 5.19
_cell_length_c 7.66
_cell_volume 206.656
_citation_journal_id_ASTM ZAACAB
_cod_data_source_file Krebs_ZAACAB_1956_841.cif
_cod_data_source_block Cd1P4
_cod_original_cell_volume 206.6557
_cod_original_formula_sum 'Cd1 P4'
_cod_database_code 1537549

loop_
_symmetry_equiv_pos_as_xyz
x,y,z
-x,y+1/2,-z+1/2
-x,-y,-z
x,-y-1/2,z-1/2

loop_
_atom_site_label
_atom_site_type_symbol
_atom_site_fract_x
_atom_site_fract_y
_atom_site_fract_z
_atom_site_occupancy
_atom_site_U_iso_or_equiv
Cd1 Cd 0 0 0 1 0.0
P1 P 0.259 0.295 0.75 1 0.0
P2 P 0.398 0.897 0.403 1 0.0
